data_7130620
loop_
_publ_author_name
'Saha, Shuvendu'
'Maji, Modhu Sudan'

_publ_section_title
;
 Cp*Co(III)-catalyzed thiocarbamate directed C&#x2212;H
 aminocarbonyl-ation, amination, and cascade annulation of pyrroles
;
_journal_name_full 'Chemical Communications'
_journal_paper_doi 10.1039/D2CC03992C
_journal_year 2022
_chemical_formula_moiety 'C14 H15 N3 O S'
_chemical_formula_sum 'C14 H15 N3 O S'
_chemical_formula_weight 273.35
_space_group_crystal_system triclinic
_space_group_IT_number 2
_space_group_name_Hall '-P 1'
_space_group_name_H-M_alt 'P -1'
_atom_sites_solution_hydrogens geom
_atom_sites_solution_primary dual
_audit_creation_date 2022-01-01
_audit_creation_method
;
Olex2 1.5
(compiled 2021.12.09 svn.r5202d8cf for OlexSys, GUI svn.r6439)
;
_audit_update_record
;
2022-01-02 deposited with the CCDC.	2022-08-30 downloaded from the CCDC.
;
_cell_angle_alpha 81.503(6)
_cell_angle_beta 82.539(7)
_cell_angle_gamma 82.743(6)
_cell_formula_units_Z 4
_cell_length_a 9.1959(7)
_cell_length_b 9.4051(6)
_cell_length_c 17.0462(15)
_cell_measurement_reflns_used 2356
_cell_measurement_temperature 150(2)
_cell_measurement_theta_max 27.2480
_cell_measurement_theta_min 2.1870
_cell_volume 1437.12(19)
_computing_cell_refinement 'CrysAlisPro 1.171.41.93a (Rigaku OD, 2020)'
_computing_data_collection 'CrysAlisPro 1.171.41.93a (Rigaku OD, 2020)'
_computing_data_reduction 'CrysAlisPro 1.171.41.93a (Rigaku OD, 2020)'
_computing_molecular_graphics 'Olex2 1.5 (Dolomanov et al., 2009)'
_computing_publication_material 'Olex2 1.5 (Dolomanov et al., 2009)'
_computing_structure_refinement 'SHELXL 2018/3 (Sheldrick, 2015)'
_computing_structure_solution 'SHELXT 2018/2 (Sheldrick, 2018)'
_diffrn_ambient_environment air
_diffrn_ambient_temperature 150(2)
_diffrn_detector 'CCD plate'
_diffrn_measured_fraction_theta_full 0.996
_diffrn_measured_fraction_theta_max 0.870
_diffrn_measurement_details
;
List of Runs (angles in degrees, time in seconds):

  # Type    Start    End  Width  t~exp~   \w     \q     \k     \f   Frames
#--------------------------------------------------------------------------
  1  \w     -0.34 119.66   0.50    6.00    --   28.00  59.94 -20.34  240
  2  \w     -0.34 119.66   0.50    6.00    --   28.00  59.94  69.66  240
  3  \w    -56.34  63.66   0.50    6.00    --  -28.00  59.94 159.66  240
  4  \w    -56.34  63.66   0.50    6.00    --  -28.00  59.94-110.34  240
  5  \f    -20.34 159.66   1.00    6.00 -20.34   0.00  59.94    --   180
;
_diffrn_measurement_device 'abstract diffractometer'
_diffrn_measurement_device_type 'Saxi-CrysAlisPro-abstract goniometer imported SAXI images'
_diffrn_measurement_method '\w and \f scans'
_diffrn_orient_matrix_type 'CrysAlisPro convention (1999,Acta A55,543-557)'
_diffrn_orient_matrix_UB_11 0.0370467000
_diffrn_orient_matrix_UB_12 0.0575850000
_diffrn_orient_matrix_UB_13 -0.0219618000
_diffrn_orient_matrix_UB_21 0.0553068000
_diffrn_orient_matrix_UB_22 -0.0506824000
_diffrn_orient_matrix_UB_23 -0.0161780000
_diffrn_orient_matrix_UB_31 -0.0411494000
_diffrn_orient_matrix_UB_32 -0.0003376000
_diffrn_orient_matrix_UB_33 -0.0323890000
_diffrn_radiation_monochromator graphite
_diffrn_radiation_probe x-ray
_diffrn_radiation_type 'Mo K\a'
_diffrn_radiation_wavelength 0.71073
_diffrn_reflns_av_R_equivalents 0.1268
_diffrn_reflns_av_unetI/netI 0.1414
_diffrn_reflns_Laue_measured_fraction_full 0.996
_diffrn_reflns_Laue_measured_fraction_max 0.870
_diffrn_reflns_limit_h_max 13
_diffrn_reflns_limit_h_min -14
_diffrn_reflns_limit_k_max 15
_diffrn_reflns_limit_k_min -15
_diffrn_reflns_limit_l_max 27
_diffrn_reflns_limit_l_min -25
_diffrn_reflns_number 31250
_diffrn_reflns_point_group_measured_fraction_full 0.996
_diffrn_reflns_point_group_measured_fraction_max 0.870
_diffrn_reflns_theta_full 25.242
_diffrn_reflns_theta_max 36.498
_diffrn_reflns_theta_min 2.203
_diffrn_source 'fine-focus sealed X-ray tube'
_diffrn_source_type 'Enhance (Mo) X-ray Source'
_exptl_absorpt_coefficient_mu 0.221
_exptl_absorpt_correction_T_max 1.00000
_exptl_absorpt_correction_T_min 0.72264
_exptl_absorpt_correction_type multi-scan
_exptl_absorpt_process_details
;
CrysAlisPro 1.171.41.93a (Rigaku Oxford Diffraction, 2020)
Empirical absorption correction using spherical harmonics,
implemented in SCALE3 ABSPACK scaling algorithm.
;
_exptl_crystal_colour 'clear light yellow'
_exptl_crystal_colour_lustre clear
_exptl_crystal_colour_modifier light
_exptl_crystal_colour_primary yellow
_exptl_crystal_density_diffrn 1.263
_exptl_crystal_description needle
_exptl_crystal_F_000 576
_exptl_crystal_size_max 0.158
_exptl_crystal_size_mid 0.076
_exptl_crystal_size_min 0.036
_refine_diff_density_max 0.204
_refine_diff_density_min -0.209
_refine_diff_density_rms 0.046
_refine_ls_extinction_coef 0.026(3)
_refine_ls_extinction_expression Fc^*^=kFc[1+0.001xFc^2^\l^3^/sin(2\q)]^-1/4^
_refine_ls_extinction_method 'SHELXL-2018/3 (Sheldrick 2018)'
_refine_ls_goodness_of_fit_ref 0.934
_refine_ls_hydrogen_treatment constr
_refine_ls_matrix_type full
_refine_ls_number_parameters 348
_refine_ls_number_reflns 12300
_refine_ls_number_restraints 0
_refine_ls_restrained_S_all 0.934
_refine_ls_R_factor_all 0.2145
_refine_ls_R_factor_gt 0.0679
_refine_ls_shift/su_max 0.000
_refine_ls_shift/su_mean 0.000
_refine_ls_structure_factor_coef Fsqd
_refine_ls_weighting_details 'w=1/[\s^2^(Fo^2^)+(0.0564P)^2^] where P=(Fo^2^+2Fc^2^)/3'
_refine_ls_weighting_scheme calc
_refine_ls_wR_factor_gt 0.1571
_refine_ls_wR_factor_ref 0.2289
_reflns_Friedel_coverage 0.000
_reflns_number_gt 3637
_reflns_number_total 12300
_reflns_threshold_expression 'I > 2\s(I)'
_cod_data_source_file d2cc03992c2.cif
_cod_data_source_block SSH_842
_cod_database_code 7130620
_shelx_shelxl_version_number 2018/3
_shelx_space_group_comment
;
The symmetry employed for this shelxl refinement is uniquely defined
by the following loop, which should always be used as a source of
symmetry information in preference to the above space-group names.
They are only intended as comments.
;
_shelx_estimated_absorpt_t_max 0.992
_shelx_estimated_absorpt_t_min 0.966
_olex2_refinement_description
;
1. Fixed Uiso
 At 1.2 times of:
  All C(H) groups, All N(H) groups
 At 1.5 times of:
  All C(H,H,H) groups
2.a Aromatic/amide H refined with riding coordinates:
 N2(H2), N5(H5), C25(H25), C2(H2A), C11(H11), C24(H24), C21(H21), C3(H3),
 C4(H4), C17(H17), C23(H23), C22(H22), C7(H7), C10(H10), C15(H15), C16(H16),
 C8(H8), C9(H9)
2.b Idealised Me refined as rotating group:
 C28(H28A,H28B,H28C), C13(H13A,H13B,H13C), C27(H27A,H27B,H27C), C14(H14A,H14B,
 H14C)
;
_smtbx_masks_void_probe_radius 1.2
_smtbx_masks_void_truncation_radius 1.2
_olex2_submission_special_instructions 'No special instructions were received'
_oxdiff_exptl_absorpt_empirical_details
;
Empirical correction (ABSPACK) includes:
- Absorption correction using spherical harmonics
- Frame scaling
- Detector area scaling
;
_oxdiff_exptl_absorpt_empirical_full_max 3.626
_oxdiff_exptl_absorpt_empirical_full_min 0.252

loop_
_space_group_symop_operation_xyz
'x, y, z'
'-x, -y, -z'

loop_
_atom_site_label
_atom_site_type_symbol
_atom_site_fract_x
_atom_site_fract_y
_atom_site_fract_z
_atom_site_U_iso_or_equiv
_atom_site_adp_type
_atom_site_occupancy
_atom_site_site_symmetry_order
_atom_site_calc_flag
_atom_site_refinement_flags_posn
_atom_site_refinement_flags_adp
_atom_site_refinement_flags_occupancy
_atom_site_disorder_assembly
_atom_site_disorder_group
S1 S 0.90797(9) 0.23100(9) 0.08939(5) 0.0831(3) Uani 1 1 d . . . . .
S2 S 0.31979(13) 0.82343(14) 0.13140(6) 0.1274(4) Uani 1 1 d . . . . .
O2 O 0.42445(18) 0.64029(17) 0.31483(10) 0.0618(4) Uani 1 1 d . . . . .
O1 O 0.6227(2) 0.13707(17) 0.24861(10) 0.0665(5) Uani 1 1 d . . . . .
N1 N 0.7558(2) 0.0012(2) 0.11709(12) 0.0575(5) Uani 1 1 d . . . . .
N2 N 0.5239(2) -0.0672(2) 0.30761(11) 0.0598(5) Uani 1 1 d . . . . .
H2 H 0.523967 -0.159943 0.304856 0.072 Uiso 1 1 calc R U . . .
N5 N 0.5622(2) 0.4280(2) 0.29421(12) 0.0565(5) Uani 1 1 d . . . . .
H5 H 0.571469 0.357622 0.264550 0.068 Uiso 1 1 calc R U . . .
N4 N 0.2264(2) 0.5800(2) 0.20975(13) 0.0650(6) Uani 1 1 d . . . . .
N6 N 0.1072(3) 0.7928(2) 0.25135(14) 0.0701(6) Uani 1 1 d . . . . .
N3 N 0.6261(3) 0.2220(3) 0.07561(13) 0.0749(6) Uani 1 1 d . . . . .
C5 C 0.6099(2) 0.0080(2) 0.24966(13) 0.0509(5) Uani 1 1 d . . . . .
C20 C 0.6758(3) 0.4255(2) 0.34305(14) 0.0525(5) Uani 1 1 d . . . . .
C1 C 0.6858(2) -0.0715(2) 0.18683(13) 0.0516(5) Uani 1 1 d . . . . .
C19 C 0.4412(2) 0.5248(2) 0.28728(13) 0.0506(5) Uani 1 1 d . . . . .
C12 C 0.7548(3) 0.1551(3) 0.09435(14) 0.0592(6) Uani 1 1 d . . . . .
C18 C 0.3313(3) 0.4811(3) 0.24376(15) 0.0588(6) Uani 1 1 d . . . . .
C6 C 0.4340(3) -0.0109(2) 0.37207(13) 0.0563(6) Uani 1 1 d . . . . .
C25 C 0.8091(3) 0.3451(3) 0.32302(16) 0.0640(6) Uani 1 1 d . . . . .
H25 H 0.823715 0.300450 0.275720 0.077 Uiso 1 1 calc R U . . .
C2 C 0.7121(3) -0.2170(3) 0.17986(16) 0.0628(6) Uani 1 1 d . . . . .
H2A H 0.678816 -0.293443 0.218217 0.075 Uiso 1 1 calc R U . . .
C26 C 0.2134(3) 0.7359(3) 0.20064(16) 0.0687(7) Uani 1 1 d . . . . .
C11 C 0.4670(3) 0.1066(3) 0.40529(15) 0.0717(7) Uani 1 1 d . . . . .
H11 H 0.554677 0.150281 0.385982 0.086 Uiso 1 1 calc R U . . .
C24 C 0.9209(3) 0.3299(3) 0.37171(18) 0.0745(8) Uani 1 1 d . . . . .
H24 H 1.012092 0.275004 0.357575 0.089 Uiso 1 1 calc R U . . .
C21 C 0.6559(3) 0.4911(3) 0.41177(15) 0.0689(7) Uani 1 1 d . . . . .
H21 H 0.565879 0.547775 0.425955 0.083 Uiso 1 1 calc R U . . .
C3 C 0.7964(3) -0.2326(3) 0.10643(18) 0.0733(8) Uani 1 1 d . . . . .
H3 H 0.830082 -0.321275 0.086176 0.088 Uiso 1 1 calc R U . . .
C4 C 0.8215(3) -0.0979(3) 0.06918(17) 0.0718(7) Uani 1 1 d . . . . .
H4 H 0.875815 -0.076709 0.018303 0.086 Uiso 1 1 calc R U . . .
C17 C 0.3043(3) 0.3469(3) 0.2304(2) 0.0819(9) Uani 1 1 d . . . . .
H17 H 0.358402 0.257429 0.247906 0.098 Uiso 1 1 calc R U . . .
C23 C 0.9007(3) 0.3933(3) 0.44001(19) 0.0796(8) Uani 1 1 d . . . . .
H23 H 0.977287 0.382285 0.473590 0.095 Uiso 1 1 calc R U . . .
C22 C 0.7698(4) 0.4725(3) 0.45953(19) 0.0831(9) Uani 1 1 d . . . . .
H22 H 0.756134 0.516126 0.507162 0.100 Uiso 1 1 calc R U . . .
C7 C 0.3102(3) -0.0788(3) 0.40406(18) 0.0746(8) Uani 1 1 d . . . . .
H7 H 0.288184 -0.160618 0.382977 0.089 Uiso 1 1 calc R U . . .
C10 C 0.3715(4) 0.1586(3) 0.46623(17) 0.0880(10) Uani 1 1 d . . . . .
H10 H 0.391567 0.241432 0.487112 0.106 Uiso 1 1 calc R U . . .
C15 C 0.1384(3) 0.5066(4) 0.1740(2) 0.0897(10) Uani 1 1 d . . . . .
H15 H 0.058742 0.549303 0.145081 0.108 Uiso 1 1 calc R U . . .
C16 C 0.1837(3) 0.3647(4) 0.1869(2) 0.0992(12) Uani 1 1 d . . . . .
H16 H 0.141104 0.289675 0.169352 0.119 Uiso 1 1 calc R U . . .
C28 C 0.0251(3) 0.7085(4) 0.31710(19) 0.0902(9) Uani 1 1 d . . . . .
H28A H -0.080075 0.723320 0.309985 0.135 Uiso 1 1 calc R U . . .
H28B H 0.039110 0.739894 0.367677 0.135 Uiso 1 1 calc R U . . .
H28C H 0.060930 0.605758 0.317867 0.135 Uiso 1 1 calc R U . . .
C13 C 0.4969(3) 0.1495(4) 0.07037(19) 0.0913(10) Uani 1 1 d . . . . .
H13A H 0.526743 0.046094 0.068908 0.137 Uiso 1 1 calc R U . . .
H13B H 0.452601 0.191314 0.021667 0.137 Uiso 1 1 calc R U . . .
H13C H 0.424585 0.162575 0.117033 0.137 Uiso 1 1 calc R U . . .
C8 C 0.2184(4) -0.0260(4) 0.4674(2) 0.0961(10) Uani 1 1 d . . . . .
H8 H 0.134370 -0.073486 0.489885 0.115 Uiso 1 1 calc R U . . .
C9 C 0.2471(4) 0.0924(4) 0.4975(2) 0.0991(11) Uani 1 1 d . . . . .
H9 H 0.182040 0.129199 0.539590 0.119 Uiso 1 1 calc R U . . .
C27 C 0.0715(4) 0.9506(3) 0.2431(3) 0.1171(13) Uani 1 1 d . . . . .
H27A H 0.153794 0.994802 0.257274 0.176 Uiso 1 1 calc R U . . .
H27B H -0.017732 0.975023 0.278839 0.176 Uiso 1 1 calc R U . . .
H27C H 0.054580 0.987186 0.187825 0.176 Uiso 1 1 calc R U . . .
C14 C 0.6098(4) 0.3792(4) 0.0579(3) 0.1242(14) Uani 1 1 d . . . . .
H14A H 0.665337 0.419644 0.093049 0.186 Uiso 1 1 calc R U . . .
H14B H 0.505278 0.415933 0.066593 0.186 Uiso 1 1 calc R U . . .
H14C H 0.647992 0.407617 0.002124 0.186 Uiso 1 1 calc R U . . .

loop_
_atom_site_aniso_label
_atom_site_aniso_U_11
_atom_site_aniso_U_22
_atom_site_aniso_U_33
_atom_site_aniso_U_23
_atom_site_aniso_U_13
_atom_site_aniso_U_12
S1 0.0723(5) 0.0829(6) 0.0964(6) -0.0059(4) -0.0084(4) -0.0253(4)
S2 0.1194(9) 0.1535(11) 0.1030(7) 0.0287(7) -0.0015(6) -0.0562(7)
O2 0.0719(11) 0.0476(9) 0.0708(10) -0.0216(8) -0.0158(8) -0.0012(7)
O1 0.0912(13) 0.0427(9) 0.0654(10) -0.0130(8) 0.0052(9) -0.0145(8)
N1 0.0517(11) 0.0547(12) 0.0667(12) -0.0173(10) 0.0006(9) -0.0043(8)
N2 0.0799(14) 0.0404(10) 0.0612(11) -0.0155(9) 0.0029(10) -0.0147(9)
N5 0.0592(12) 0.0506(11) 0.0663(12) -0.0241(9) -0.0168(9) -0.0020(8)
N4 0.0562(13) 0.0679(14) 0.0762(13) -0.0171(11) -0.0209(11) -0.0045(10)
N6 0.0738(15) 0.0562(13) 0.0785(14) -0.0034(11) -0.0153(12) 0.0003(11)
N3 0.0746(16) 0.0811(16) 0.0625(12) 0.0120(11) -0.0151(11) -0.0011(12)
C5 0.0547(13) 0.0415(12) 0.0582(12) -0.0111(10) -0.0050(10) -0.0074(9)
C20 0.0599(14) 0.0396(11) 0.0612(13) -0.0074(10) -0.0116(11) -0.0126(9)
C1 0.0565(13) 0.0479(12) 0.0522(12) -0.0123(10) -0.0048(10) -0.0072(9)
C19 0.0514(12) 0.0450(12) 0.0576(12) -0.0126(10) -0.0087(10) -0.0052(9)
C12 0.0630(16) 0.0639(15) 0.0504(12) -0.0068(11) -0.0055(11) -0.0076(12)
C18 0.0549(14) 0.0585(15) 0.0676(14) -0.0202(12) -0.0105(11) -0.0059(11)
C6 0.0747(16) 0.0435(12) 0.0494(12) -0.0102(10) -0.0016(11) -0.0021(10)
C25 0.0595(15) 0.0610(15) 0.0753(16) -0.0219(13) -0.0083(12) -0.0053(11)
C2 0.0616(15) 0.0496(14) 0.0777(16) -0.0172(12) -0.0052(12) -0.0008(11)
C26 0.0627(17) 0.0722(18) 0.0734(17) -0.0025(14) -0.0175(13) -0.0142(13)
C11 0.099(2) 0.0554(15) 0.0624(15) -0.0143(13) -0.0052(14) -0.0116(14)
C24 0.0657(18) 0.0698(18) 0.0898(19) -0.0111(15) -0.0167(15) -0.0054(13)
C21 0.0766(18) 0.0692(17) 0.0669(15) -0.0268(13) -0.0148(13) -0.0039(13)
C3 0.0690(18) 0.0623(17) 0.0907(19) -0.0327(15) 0.0005(15) 0.0012(13)
C4 0.0623(16) 0.083(2) 0.0729(16) -0.0359(15) 0.0066(13) -0.0034(13)
C17 0.0716(18) 0.0647(18) 0.122(2) -0.0435(18) -0.0235(17) -0.0053(13)
C23 0.081(2) 0.0732(19) 0.092(2) -0.0075(16) -0.0379(17) -0.0106(15)
C22 0.096(2) 0.081(2) 0.0829(19) -0.0274(16) -0.0360(17) -0.0038(17)
C7 0.0719(18) 0.0683(18) 0.0849(19) -0.0238(15) 0.0030(15) -0.0092(13)
C10 0.139(3) 0.0585(18) 0.0642(16) -0.0213(14) 0.0012(18) 0.0014(18)
C15 0.0624(18) 0.103(3) 0.116(3) -0.034(2) -0.0367(18) -0.0079(17)
C16 0.072(2) 0.090(2) 0.156(3) -0.067(2) -0.035(2) -0.0054(17)
C28 0.085(2) 0.097(2) 0.086(2) -0.0134(19) 0.0048(17) -0.0129(17)
C13 0.0608(17) 0.131(3) 0.0835(19) -0.0086(19) -0.0215(15) -0.0071(18)
C8 0.081(2) 0.101(3) 0.102(2) -0.030(2) 0.0197(18) -0.0045(18)
C9 0.117(3) 0.090(3) 0.082(2) -0.0295(19) 0.017(2) 0.015(2)
C27 0.139(3) 0.059(2) 0.155(4) -0.010(2) -0.052(3) 0.0137(19)
C14 0.107(3) 0.088(3) 0.155(4) 0.041(2) -0.015(3) 0.012(2)

loop_
_atom_type_symbol
_atom_type_description
_atom_type_scat_dispersion_real
_atom_type_scat_dispersion_imag
_atom_type_scat_source
C C 0.0033 0.0016 'International Tables Vol C Tables 4.2.6.8 and 6.1.1.4'
H H 0.0000 0.0000 'International Tables Vol C Tables 4.2.6.8 and 6.1.1.4'
N N 0.0061 0.0033 'International Tables Vol C Tables 4.2.6.8 and 6.1.1.4'
O O 0.0106 0.0060 'International Tables Vol C Tables 4.2.6.8 and 6.1.1.4'
S S 0.1246 0.1234 'International Tables Vol C Tables 4.2.6.8 and 6.1.1.4'

loop_
_geom_angle_atom_site_label_1
_geom_angle_atom_site_label_2
_geom_angle_atom_site_label_3
_geom_angle
_geom_angle_site_symmetry_1
_geom_angle_site_symmetry_3
_geom_angle_publ_flag
C1 N1 C12 127.74(19) . . ?
C4 N1 C1 108.9(2) . . ?
C4 N1 C12 123.3(2) . . ?
C5 N2 H2 116.9 . . ?
C5 N2 C6 126.17(19) . . ?
C6 N2 H2 116.9 . . ?
C20 N5 H5 115.9 . . ?
C19 N5 H5 115.9 . . ?
C19 N5 C20 128.23(19) . . ?
C18 N4 C26 129.4(2) . . ?
C18 N4 C15 108.2(2) . . ?
C15 N4 C26 121.9(2) . . ?
C26 N6 C28 124.1(2) . . ?
C26 N6 C27 119.0(3) . . ?
C28 N6 C27 116.8(3) . . ?
C12 N3 C13 124.7(3) . . ?
C12 N3 C14 118.7(3) . . ?
C14 N3 C13 116.6(3) . . ?
O1 C5 N2 122.9(2) . . ?
O1 C5 C1 120.9(2) . . ?
N2 C5 C1 116.20(19) . . ?
C25 C20 N5 117.5(2) . . ?
C21 C20 N5 122.9(2) . . ?
C21 C20 C25 119.5(2) . . ?
N1 C1 C5 120.7(2) . . ?
C2 C1 N1 106.5(2) . . ?
C2 C1 C5 132.8(2) . . ?
O2 C19 N5 123.3(2) . . ?
O2 C19 C18 122.5(2) . . ?
N5 C19 C18 114.21(19) . . ?
N1 C12 S1 119.87(19) . . ?
N3 C12 S1 125.8(2) . . ?
N3 C12 N1 114.3(2) . . ?
N4 C18 C19 121.7(2) . . ?
C17 C18 N4 107.1(2) . . ?
C17 C18 C19 131.1(2) . . ?
C11 C6 N2 122.8(2) . . ?
C7 C6 N2 117.7(2) . . ?
C7 C6 C11 119.5(2) . . ?
C20 C25 H25 119.9 . . ?
C24 C25 C20 120.2(2) . . ?
C24 C25 H25 119.9 . . ?
C1 C2 H2A 125.9 . . ?
C1 C2 C3 108.2(2) . . ?
C3 C2 H2A 125.9 . . ?
N4 C26 S2 119.8(2) . . ?
N6 C26 S2 126.8(2) . . ?
N6 C26 N4 113.3(2) . . ?
C6 C11 H11 120.2 . . ?
C10 C11 C6 119.5(3) . . ?
C10 C11 H11 120.2 . . ?
C25 C24 H24 119.8 . . ?
C23 C24 C25 120.3(3) . . ?
C23 C24 H24 119.8 . . ?
C20 C21 H21 120.6 . . ?
C20 C21 C22 118.8(3) . . ?
C22 C21 H21 120.6 . . ?
C2 C3 H3 126.1 . . ?
C4 C3 C2 107.9(2) . . ?
C4 C3 H3 126.1 . . ?
N1 C4 C3 108.6(2) . . ?
N1 C4 H4 125.7 . . ?
C3 C4 H4 125.7 . . ?
C18 C17 H17 126.0 . . ?
C18 C17 C16 108.1(3) . . ?
C16 C17 H17 126.0 . . ?
C24 C23 H23 120.3 . . ?
C22 C23 C24 119.4(3) . . ?
C22 C23 H23 120.3 . . ?
C21 C22 H22 119.1 . . ?
C23 C22 C21 121.8(3) . . ?
C23 C22 H22 119.1 . . ?
C6 C7 H7 120.3 . . ?
C6 C7 C8 119.5(3) . . ?
C8 C7 H7 120.3 . . ?
C11 C10 H10 119.5 . . ?
C11 C10 C9 121.0(3) . . ?
C9 C10 H10 119.5 . . ?
N4 C15 H15 125.6 . . ?
C16 C15 N4 108.7(3) . . ?
C16 C15 H15 125.6 . . ?
C17 C16 H16 126.1 . . ?
C15 C16 C17 107.8(2) . . ?
C15 C16 H16 126.1 . . ?
N6 C28 H28A 109.5 . . ?
N6 C28 H28B 109.5 . . ?
N6 C28 H28C 109.5 . . ?
H28A C28 H28B 109.5 . . ?
H28A C28 H28C 109.5 . . ?
H28B C28 H28C 109.5 . . ?
N3 C13 H13A 109.5 . . ?
N3 C13 H13B 109.5 . . ?
N3 C13 H13C 109.5 . . ?
H13A C13 H13B 109.5 . . ?
H13A C13 H13C 109.5 . . ?
H13B C13 H13C 109.5 . . ?
C7 C8 H8 119.5 . . ?
C9 C8 C7 121.0(3) . . ?
C9 C8 H8 119.5 . . ?
C10 C9 H9 120.3 . . ?
C8 C9 C10 119.4(3) . . ?
C8 C9 H9 120.3 . . ?
N6 C27 H27A 109.5 . . ?
N6 C27 H27B 109.5 . . ?
N6 C27 H27C 109.5 . . ?
H27A C27 H27B 109.5 . . ?
H27A C27 H27C 109.5 . . ?
H27B C27 H27C 109.5 . . ?
N3 C14 H14A 109.5 . . ?
N3 C14 H14B 109.5 . . ?
N3 C14 H14C 109.5 . . ?
H14A C14 H14B 109.5 . . ?
H14A C14 H14C 109.5 . . ?
H14B C14 H14C 109.5 . . ?

loop_
_geom_bond_atom_site_label_1
_geom_bond_atom_site_label_2
_geom_bond_distance
_geom_bond_site_symmetry_2
_geom_bond_publ_flag
S1 C12 1.645(3) . ?
S2 C26 1.626(3) . ?
O2 C19 1.230(2) . ?
O1 C5 1.232(2) . ?
N1 C1 1.403(3) . ?
N1 C12 1.441(3) . ?
N1 C4 1.362(3) . ?
N2 H2 0.8800 . ?
N2 C5 1.354(3) . ?
N2 C6 1.413(3) . ?
N5 H5 0.8800 . ?
N5 C20 1.413(3) . ?
N5 C19 1.352(3) . ?
N4 C18 1.375(3) . ?
N4 C26 1.442(3) . ?
N4 C15 1.378(3) . ?
N6 C26 1.331(3) . ?
N6 C28 1.457(4) . ?
N6 C27 1.468(4) . ?
N3 C12 1.323(3) . ?
N3 C13 1.461(4) . ?
N3 C14 1.457(4) . ?
C5 C1 1.450(3) . ?
C20 C25 1.387(3) . ?
C20 C21 1.384(3) . ?
C1 C2 1.380(3) . ?
C19 C18 1.460(3) . ?
C18 C17 1.373(3) . ?
C6 C11 1.396(3) . ?
C6 C7 1.385(3) . ?
C25 H25 0.9500 . ?
C25 C24 1.384(3) . ?
C2 H2A 0.9500 . ?
C2 C3 1.401(3) . ?
C11 H11 0.9500 . ?
C11 C10 1.377(4) . ?
C24 H24 0.9500 . ?
C24 C23 1.366(4) . ?
C21 H21 0.9500 . ?
C21 C22 1.387(3) . ?
C3 H3 0.9500 . ?
C3 C4 1.364(4) . ?
C4 H4 0.9500 . ?
C17 H17 0.9500 . ?
C17 C16 1.393(4) . ?
C23 H23 0.9500 . ?
C23 C22 1.363(4) . ?
C22 H22 0.9500 . ?
C7 H7 0.9500 . ?
C7 C8 1.393(4) . ?
C10 H10 0.9500 . ?
C10 C9 1.380(5) . ?
C15 H15 0.9500 . ?
C15 C16 1.341(4) . ?
C16 H16 0.9500 . ?
C28 H28A 0.9800 . ?
C28 H28B 0.9800 . ?
C28 H28C 0.9800 . ?
C13 H13A 0.9800 . ?
C13 H13B 0.9800 . ?
C13 H13C 0.9800 . ?
C8 H8 0.9500 . ?
C8 C9 1.361(4) . ?
C9 H9 0.9500 . ?
C27 H27A 0.9800 . ?
C27 H27B 0.9800 . ?
C27 H27C 0.9800 . ?
C14 H14A 0.9800 . ?
C14 H14B 0.9800 . ?
C14 H14C 0.9800 . ?

loop_
_geom_torsion_atom_site_label_1
_geom_torsion_atom_site_label_2
_geom_torsion_atom_site_label_3
_geom_torsion_atom_site_label_4
_geom_torsion
_geom_torsion_site_symmetry_1
_geom_torsion_site_symmetry_2
_geom_torsion_site_symmetry_3
_geom_torsion_site_symmetry_4
_geom_torsion_publ_flag
O2 C19 C18 N4 20.3(4) . . . . ?
O2 C19 C18 C17 -156.8(3) . . . . ?
O1 C5 C1 N1 -10.5(3) . . . . ?
O1 C5 C1 C2 166.8(3) . . . . ?
N1 C1 C2 C3 -0.4(3) . . . . ?
N2 C5 C1 N1 168.5(2) . . . . ?
N2 C5 C1 C2 -14.2(4) . . . . ?
N2 C6 C11 C10 177.8(3) . . . . ?
N2 C6 C7 C8 -179.6(3) . . . . ?
N5 C20 C25 C24 -175.3(2) . . . . ?
N5 C20 C21 C22 174.6(2) . . . . ?
N5 C19 C18 N4 -159.5(2) . . . . ?
N5 C19 C18 C17 23.4(4) . . . . ?
N4 C18 C17 C16 1.0(4) . . . . ?
N4 C15 C16 C17 -1.0(4) . . . . ?
C5 N2 C6 C11 -29.1(4) . . . . ?
C5 N2 C6 C7 152.4(3) . . . . ?
C5 C1 C2 C3 -178.0(2) . . . . ?
C20 N5 C19 O2 11.7(4) . . . . ?
C20 N5 C19 C18 -168.5(2) . . . . ?
C20 C25 C24 C23 0.2(4) . . . . ?
C20 C21 C22 C23 0.9(5) . . . . ?
C1 N1 C12 S1 112.8(2) . . . . ?
C1 N1 C12 N3 -70.0(3) . . . . ?
C1 N1 C4 C3 -0.3(3) . . . . ?
C1 C2 C3 C4 0.2(3) . . . . ?
C19 N5 C20 C25 -160.4(2) . . . . ?
C19 N5 C20 C21 23.9(4) . . . . ?
C19 C18 C17 C16 178.5(3) . . . . ?
C12 N1 C1 C5 -5.1(3) . . . . ?
C12 N1 C1 C2 176.9(2) . . . . ?
C12 N1 C4 C3 -177.0(2) . . . . ?
C18 N4 C26 S2 76.8(3) . . . . ?
C18 N4 C26 N6 -105.0(3) . . . . ?
C18 N4 C15 C16 1.6(4) . . . . ?
C18 C17 C16 C15 0.0(4) . . . . ?
C6 N2 C5 O1 2.5(4) . . . . ?
C6 N2 C5 C1 -176.5(2) . . . . ?
C6 C11 C10 C9 3.0(5) . . . . ?
C6 C7 C8 C9 1.0(5) . . . . ?
C25 C20 C21 C22 -1.0(4) . . . . ?
C25 C24 C23 C22 -0.4(5) . . . . ?
C2 C3 C4 N1 0.1(3) . . . . ?
C26 N4 C18 C19 8.4(4) . . . . ?
C26 N4 C18 C17 -173.8(3) . . . . ?
C26 N4 C15 C16 174.5(3) . . . . ?
C11 C6 C7 C8 1.8(4) . . . . ?
C11 C10 C9 C8 -0.1(5) . . . . ?
C24 C23 C22 C21 -0.2(5) . . . . ?
C21 C20 C25 C24 0.5(4) . . . . ?
C4 N1 C1 C5 178.4(2) . . . . ?
C4 N1 C1 C2 0.4(3) . . . . ?
C4 N1 C12 S1 -71.1(3) . . . . ?
C4 N1 C12 N3 106.0(3) . . . . ?
C7 C6 C11 C10 -3.8(4) . . . . ?
C7 C8 C9 C10 -1.9(6) . . . . ?
C15 N4 C18 C19 -179.3(2) . . . . ?
C15 N4 C18 C17 -1.6(3) . . . . ?
C15 N4 C26 S2 -94.5(3) . . . . ?
C15 N4 C26 N6 83.6(3) . . . . ?
C28 N6 C26 S2 -173.8(2) . . . . ?
C28 N6 C26 N4 8.2(4) . . . . ?
C13 N3 C12 S1 171.5(2) . . . . ?
C13 N3 C12 N1 -5.5(4) . . . . ?
C27 N6 C26 S2 4.3(4) . . . . ?
C27 N6 C26 N4 -173.7(2) . . . . ?
C14 N3 C12 S1 -7.8(4) . . . . ?
C14 N3 C12 N1 175.2(3) . . . . ?
